data_2106766
loop_
_publ_author_name
'Milman, V.'

_publ_section_title
;
 Klockmannite, Cu Se: structure, properties and phase stability from ab
 initio modelling
;
_journal_name_full 'Acta Crystallographica B (39,1983-)'
_journal_page_first 437
_journal_page_last 447
_journal_paper_doi 10.1107/S0108768102003269
_journal_volume 58
_journal_year 2002
_chemical_formula_sum 'Cu Se'
_space_group_IT_number 194
_symmetry_space_group_name_Hall '-P 6c 2c'
_symmetry_space_group_name_H-M 'P 63/m m c'
_cell_angle_alpha 90
_cell_angle_beta 90
_cell_angle_gamma 120
_cell_formula_units_Z 6
_cell_length_a 3.778
_cell_length_b 3.778
_cell_length_c 15.908
_cell_volume 196.639
_citation_journal_id_ASTM ASBSDK
_cod_data_source_file Milman_ASBSDK_2002_175.cif
_cod_data_source_block Cu1Se1
_cod_original_cell_volume 196.6392
_cod_original_formula_sum 'Cu1 Se1'
_cod_database_code 2106766

loop_
_symmetry_equiv_pos_as_xyz
x,y,z
x-y,x,z+1/2
-y,x-y,z
-x,-y,z+1/2
-x+y,-x,z
y,-x+y,z+1/2
-y,-x,-z+1/2
x-y,-y,-z
x,x-y,-z+1/2
y,x,-z
-x+y,y,-z+1/2
-x,-x+y,-z
-x,-y,-z
-x+y,-x,-z-1/2
y,-x+y,-z
x,y,-z-1/2
x-y,x,-z
-y,x-y,-z-1/2
y,x,z-1/2
-x+y,y,z
-x,-x+y,z-1/2
-y,-x,z
x-y,-y,z-1/2
x,x-y,z

loop_
_atom_site_label
_atom_site_type_symbol
_atom_site_fract_x
_atom_site_fract_y
_atom_site_fract_z
_atom_site_occupancy
_atom_site_U_iso_or_equiv
Se2 Se-1 0 0 0.0726 1 0.0
Se1 Se-1 0.3333 0.6667 0.25 1 0.0
Cu1 Cu+1 0.3333 0.6667 0.75 1 0.0
Cu2 Cu+1 0.3333 0.6667 0.1057 1 0.0
